data_4308207
loop_
_publ_author_name
'Timothy J. Boyle'
'Leigh Anna M. Ottley'
'Sherrika D. Daniel-Taylor'
'Louis J. Tribby'
'Scott D. Bunge'
'Alison L. Costello'
'Todd M. Alam'
'John C. Gordon'
'T. Mark MCleskey'

_publ_contact_author_address '1001 University Blvd, Albuquerque, NM 87106'
_publ_contact_author_email tjboyle@sandia.gov
_publ_contact_author_fax '(505) 272-7336'
_publ_contact_author_name 'Timothy J. Boyle et.al.'
_publ_section_title
;
Isostructural neo-Pentoxide Derivatives of Group 3 and the Lanthanide Series
Metals for the Production of Ln2O3 Nanoparticles
;
_journal_name_full 'Inorganic Chemistry'
_journal_page_first 3705
_journal_page_last 3713
_journal_paper_doi 10.1021/ic070253u
_journal_volume 46
_journal_year 2007
_chemical_formula_moiety 'C60 H132 O12 Pr4'
_chemical_formula_sum 'C60 H132 O12 Pr4'
_chemical_formula_weight 1609.30
_chemical_name_common '(5) [Pr(mu-ONep)2(ONep)]4 *TOl'
_chemical_name_systematic
; 
 ? 
;
_space_group_IT_number 114
_symmetry_cell_setting tetragonal
_symmetry_space_group_name_Hall 'P -4 2n'
_symmetry_space_group_name_H-M 'P -4 21 c'
_atom_sites_solution_hydrogens geom
_atom_sites_solution_primary direct
_atom_sites_solution_secondary difmap
_audit_creation_method SHELXL-97
_cell_angle_alpha 90.00
_cell_angle_beta 90.00
_cell_angle_gamma 90.00
_cell_formula_units_Z 2
_cell_length_a 20.7040(13)
_cell_length_b 20.7040(13)
_cell_length_c 11.9418(15)
_cell_measurement_reflns_used 967
_cell_measurement_temperature 203(2)
_cell_measurement_theta_max 24.17
_cell_measurement_theta_min 3.11
_cell_volume 5118.9(8)
_computing_cell_refinement 'Bruker SMART'
_computing_data_collection 'Bruker SMART'
_computing_data_reduction 'Bruker SAINT'
_computing_molecular_graphics 'Bruker SHELXTL'
_computing_publication_material 'Bruker SHELXTL'
_computing_structure_refinement 'SHELXL-97 (Sheldrick, 1997)'
_computing_structure_solution 'SHELXS-97 (Sheldrick, 1990)'
_diffrn_ambient_temperature 203(2)
_diffrn_measured_fraction_theta_full 0.998
_diffrn_measured_fraction_theta_max 0.998
_diffrn_measurement_device_type 'CCD area detector'
_diffrn_measurement_method 'phi and omega scans'
_diffrn_radiation_monochromator graphite
_diffrn_radiation_source 'fine-focus sealed tube'
_diffrn_radiation_type MoK\a
_diffrn_radiation_wavelength 0.71073
_diffrn_reflns_av_R_equivalents 0.0321
_diffrn_reflns_av_sigmaI/netI 0.0240
_diffrn_reflns_limit_h_max 24
_diffrn_reflns_limit_h_min -16
_diffrn_reflns_limit_k_max 24
_diffrn_reflns_limit_k_min -22
_diffrn_reflns_limit_l_max 12
_diffrn_reflns_limit_l_min -14
_diffrn_reflns_number 25213
_diffrn_reflns_theta_full 25.25
_diffrn_reflns_theta_max 25.25
_diffrn_reflns_theta_min 1.97
_exptl_absorpt_coefficient_mu 1.909
_exptl_absorpt_correction_T_max 0.609
_exptl_absorpt_correction_T_min 0.532
_exptl_absorpt_correction_type empirical
_exptl_absorpt_process_details SADABS
_exptl_crystal_colour yellowish
_exptl_crystal_density_diffrn 1.104
_exptl_crystal_density_meas ?
_exptl_crystal_density_method .
_exptl_crystal_description irregular
_exptl_crystal_F_000 1748
_exptl_crystal_size_max 0.40
_exptl_crystal_size_mid 0.28
_exptl_crystal_size_min 0.26
_refine_diff_density_max 0.852
_refine_diff_density_min -0.354
_refine_diff_density_rms 0.091
_refine_ls_abs_structure_details 'Flack H D (1983), Acta Cryst. A39, 876-881'
_refine_ls_abs_structure_Flack 10(10)
_refine_ls_extinction_method none
_refine_ls_goodness_of_fit_ref 1.167
_refine_ls_hydrogen_treatment constr
_refine_ls_matrix_type full
_refine_ls_number_parameters 181
_refine_ls_number_reflns 4637
_refine_ls_number_restraints 0
_refine_ls_restrained_S_all 1.167
_refine_ls_R_factor_all 0.0433
_refine_ls_R_factor_gt 0.0395
_refine_ls_shift/su_max 0.486
_refine_ls_shift/su_mean 0.024
_refine_ls_structure_factor_coef Fsqd
_refine_ls_weighting_details 'calc w=1/[\s^2^(Fo^2^)+(0.0579P)^2^+4.0967P] where P=(Fo^2^+2Fc^2^)/3'
_refine_ls_weighting_scheme calc
_refine_ls_wR_factor_gt 0.1088
_refine_ls_wR_factor_ref 0.1107
_reflns_number_gt 4391
_reflns_number_total 4637
_reflns_threshold_expression >2sigma(I)
_cod_data_source_file ic070253usi20070208_065126_03.cif
_cod_data_source_block jun182s
_cod_depositor_comments
;
The following automatic conversions were performed:
'_symmetry_cell_setting' value 'Tetragonal' changed to 'tetragonal'
according to '/home/saulius/struct/CIF-dictionaries/cif_core.dic'
dictionary named 'cif_core.dic' version 2.4.1 from 2010-06-29.

Automatic conversion script
Id: cif_fix_enum 1527 2010-12-29 10:47:43Z saulius 
;
_cod_database_code 4308207

loop_
_symmetry_equiv_pos_as_xyz
'x, y, z'
'-x, -y, z'
'y, -x, -z'
'-y, x, -z'
'-x+1/2, y+1/2, -z+1/2'
'x+1/2, -y+1/2, -z+1/2'
'-y+1/2, -x+1/2, z+1/2'
'y+1/2, x+1/2, z+1/2'

loop_
_atom_site_label
_atom_site_type_symbol
_atom_site_fract_x
_atom_site_fract_y
_atom_site_fract_z
_atom_site_U_iso_or_equiv
_atom_site_adp_type
_atom_site_occupancy
_atom_site_symmetry_multiplicity
_atom_site_calc_flag
_atom_site_refinement_flags
_atom_site_disorder_assembly
_atom_site_disorder_group
Pr1 Pr 0.902894(12) 0.085099(12) 0.00288(3) 0.03880(12) Uani 1 1 d . . .
O1 O 0.82247(19) 0.1485(2) 0.0093(7) 0.0582(11) Uani 1 1 d . . .
O2 O 0.9060(2) -0.0072(2) 0.1182(3) 0.0402(10) Uani 1 1 d . . .
O3 O 0.9915(2) 0.1254(2) 0.1044(3) 0.0401(10) Uani 1 1 d . . .
C1 C 0.7632(4) 0.1781(4) 0.0371(6) 0.069(2) Uani 1 1 d . . .
H1A H 0.7638 0.1888 0.1170 0.083 Uiso 1 1 calc R . .
H1B H 0.7284 0.1467 0.0252 0.083 Uiso 1 1 calc R . .
C2 C 0.7481(4) 0.2369(4) -0.0266(7) 0.069(2) Uani 1 1 d . . .
C3 C 0.6838(5) 0.2655(5) 0.0131(12) 0.121(4) Uani 1 1 d . . .
H3A H 0.6504 0.2326 0.0093 0.182 Uiso 1 1 calc R . .
H3B H 0.6720 0.3015 -0.0347 0.182 Uiso 1 1 calc R . .
H3C H 0.6882 0.2804 0.0897 0.182 Uiso 1 1 calc R . .
C4 C 0.7987(6) 0.2871(4) -0.0074(15) 0.131(4) Uani 1 1 d . . .
H4A H 0.8023 0.2958 0.0721 0.197 Uiso 1 1 calc R . .
H4B H 0.7869 0.3264 -0.0465 0.197 Uiso 1 1 calc R . .
H4C H 0.8399 0.2715 -0.0355 0.197 Uiso 1 1 calc R . .
C5 C 0.7423(6) 0.2208(6) -0.1500(8) 0.136(5) Uani 1 1 d . . .
H5A H 0.7191 0.1804 -0.1587 0.204 Uiso 1 1 calc R . .
H5B H 0.7851 0.2167 -0.1822 0.204 Uiso 1 1 calc R . .
H5C H 0.7190 0.2551 -0.1879 0.204 Uiso 1 1 calc R . .
C6 C 0.9128(3) -0.0005(3) 0.2340(5) 0.0465(15) Uani 1 1 d . . .
H6A H 0.9328 0.0414 0.2501 0.056 Uiso 1 1 calc R . .
H6B H 0.9418 -0.0342 0.2618 0.056 Uiso 1 1 calc R . .
C7 C 0.8478(4) -0.0051(4) 0.2971(6) 0.0613(19) Uani 1 1 d . . .
C8 C 0.8188(6) -0.0705(5) 0.2782(10) 0.113(4) Uani 1 1 d . . .
H8A H 0.8102 -0.0764 0.1990 0.169 Uiso 1 1 calc R . .
H8B H 0.7787 -0.0740 0.3199 0.169 Uiso 1 1 calc R . .
H8C H 0.8487 -0.1035 0.3036 0.169 Uiso 1 1 calc R . .
C9 C 0.8028(4) 0.0469(5) 0.2579(8) 0.089(3) Uani 1 1 d . . .
H9A H 0.8275 0.0850 0.2379 0.133 Uiso 1 1 calc R . .
H9B H 0.7728 0.0575 0.3174 0.133 Uiso 1 1 calc R . .
H9C H 0.7791 0.0318 0.1930 0.133 Uiso 1 1 calc R . .
C10 C 0.8638(7) 0.0035(6) 0.4203(7) 0.126(5) Uani 1 1 d . . .
H10A H 0.8245 0.0009 0.4641 0.189 Uiso 1 1 calc R . .
H10B H 0.8839 0.0454 0.4316 0.189 Uiso 1 1 calc R . .
H10C H 0.8934 -0.0302 0.4438 0.189 Uiso 1 1 calc R . .
C11 C 1.0122(4) 0.1614(4) 0.1966(6) 0.0618(19) Uani 1 1 d . . .
H11A H 1.0594 0.1646 0.1934 0.074 Uiso 1 1 calc R . .
H11B H 1.0013 0.1373 0.2647 0.074 Uiso 1 1 calc R . .
C12 C 0.9849(3) 0.2293(3) 0.2078(6) 0.0507(16) Uani 1 1 d . . .
C13 C 0.9148(4) 0.2224(5) 0.2390(8) 0.085(3) Uani 1 1 d . . .
H13A H 0.8913 0.2033 0.1771 0.127 Uiso 1 1 calc R . .
H13B H 0.8970 0.2647 0.2557 0.127 Uiso 1 1 calc R . .
H13C H 0.9110 0.1949 0.3044 0.127 Uiso 1 1 calc R . .
C14 C 1.0224(6) 0.2614(5) 0.3000(8) 0.107(4) Uani 1 1 d . . .
H14A H 1.0243 0.2329 0.3644 0.160 Uiso 1 1 calc R . .
H14B H 1.0011 0.3014 0.3210 0.160 Uiso 1 1 calc R . .
H14C H 1.0658 0.2707 0.2742 0.160 Uiso 1 1 calc R . .
C15 C 0.9901(5) 0.2656(4) 0.0996(8) 0.082(3) Uani 1 1 d . . .
H15A H 1.0317 0.2571 0.0656 0.123 Uiso 1 1 calc R . .
H15B H 0.9858 0.3115 0.1140 0.123 Uiso 1 1 calc R . .
H15C H 0.9560 0.2518 0.0493 0.123 Uiso 1 1 calc R . .

loop_
_atom_site_aniso_label
_atom_site_aniso_U_11
_atom_site_aniso_U_22
_atom_site_aniso_U_33
_atom_site_aniso_U_23
_atom_site_aniso_U_13
_atom_site_aniso_U_12
Pr1 0.03440(16) 0.03468(16) 0.04732(19) 0.0010(2) 0.0014(2) 0.00342(9)
O1 0.050(2) 0.061(2) 0.063(3) -0.001(4) 0.002(3) 0.0255(18)
O2 0.035(2) 0.047(2) 0.039(2) 0.0013(17) 0.0023(19) 0.003(2)
O3 0.046(2) 0.034(2) 0.040(2) -0.0022(19) -0.0036(18) 0.003(2)
C1 0.071(5) 0.072(5) 0.065(5) 0.008(4) 0.009(4) 0.021(4)
C2 0.073(5) 0.069(5) 0.067(6) -0.001(4) -0.012(4) 0.019(4)
C3 0.115(7) 0.133(8) 0.115(8) -0.019(10) -0.035(9) 0.090(7)
C4 0.146(9) 0.065(5) 0.184(11) 0.014(10) -0.052(13) 0.016(6)
C5 0.183(12) 0.166(11) 0.059(6) 0.007(7) -0.014(7) 0.098(10)
C6 0.052(4) 0.048(4) 0.040(3) 0.001(3) -0.001(3) 0.005(3)
C7 0.068(5) 0.061(5) 0.054(4) 0.005(3) 0.022(4) 0.005(4)
C8 0.111(9) 0.083(7) 0.144(9) -0.010(7) 0.070(8) -0.023(6)
C9 0.085(6) 0.085(6) 0.096(6) 0.009(5) 0.042(5) 0.029(5)
C10 0.153(12) 0.183(13) 0.043(4) -0.007(6) 0.024(6) 0.030(9)
C11 0.077(5) 0.054(4) 0.055(4) -0.002(4) -0.003(4) 0.003(4)
C12 0.060(4) 0.041(4) 0.051(4) -0.005(3) 0.005(3) 0.002(3)
C13 0.066(5) 0.087(7) 0.101(7) -0.019(5) 0.017(5) 0.008(5)
C14 0.164(11) 0.073(6) 0.084(6) -0.009(5) -0.031(7) -0.023(7)
C15 0.108(7) 0.048(5) 0.090(6) 0.011(4) 0.008(5) 0.006(4)

loop_
_atom_type_symbol
_atom_type_description
_atom_type_scat_dispersion_real
_atom_type_scat_dispersion_imag
_atom_type_scat_source
C C 0.0033 0.0016 'International Tables Vol C Tables 4.2.6.8 and 6.1.1.4'
H H 0.0000 0.0000 'International Tables Vol C Tables 4.2.6.8 and 6.1.1.4'
O O 0.0106 0.0060 'International Tables Vol C Tables 4.2.6.8 and 6.1.1.4'
Pr Pr -0.2180 2.8214 'International Tables Vol C Tables 4.2.6.8 and 6.1.1.4'

loop_
_geom_angle_atom_site_label_1
_geom_angle_atom_site_label_2
_geom_angle_atom_site_label_3
_geom_angle
_geom_angle_site_symmetry_1
_geom_angle_site_symmetry_3
_geom_angle_publ_flag
O1 Pr1 O3 111.96(19) . . ?
O1 Pr1 O2 120.13(19) . . ?
O3 Pr1 O2 88.04(17) . . ?
O1 Pr1 O2 126.3(2) . 3_665 ?
O3 Pr1 O2 70.94(14) . 3_665 ?
O2 Pr1 O2 113.55(19) . 3_665 ?
O1 Pr1 O3 109.1(2) . 4_645 ?
O3 Pr1 O3 138.89(18) . 4_645 ?
O2 Pr1 O3 70.27(14) . 4_645 ?
O2 Pr1 O3 85.93(16) 3_665 4_645 ?
O1 Pr1 Pr1 132.02(12) . 4_645 ?
O3 Pr1 Pr1 108.20(10) . 4_645 ?
O2 Pr1 Pr1 36.82(10) . 4_645 ?
O2 Pr1 Pr1 90.88(10) 3_665 4_645 ?
O3 Pr1 Pr1 36.79(10) 4_645 4_645 ?
O1 Pr1 Pr1 137.99(12) . 3_665 ?
O3 Pr1 Pr1 37.62(10) . 3_665 ?
O2 Pr1 Pr1 92.12(10) . 3_665 ?
O2 Pr1 Pr1 36.71(10) 3_665 3_665 ?
O3 Pr1 Pr1 106.71(11) 4_645 3_665 ?
Pr1 Pr1 Pr1 90.0 4_645 3_665 ?
C1 O1 Pr1 163.6(5) . . ?
C6 O2 Pr1 120.0(4) . . ?
C6 O2 Pr1 132.6(4) . 4_645 ?
Pr1 O2 Pr1 106.47(16) . 4_645 ?
C11 O3 Pr1 146.7(4) . . ?
C11 O3 Pr1 107.6(4) . 3_665 ?
Pr1 O3 Pr1 105.58(15) . 3_665 ?
O1 C1 C2 115.0(7) . . ?
O1 C1 H1A 108.5 . . ?
C2 C1 H1A 108.5 . . ?
O1 C1 H1B 108.5 . . ?
C2 C1 H1B 108.5 . . ?
H1A C1 H1B 107.5 . . ?
C1 C2 C4 110.4(7) . . ?
C1 C2 C5 109.7(8) . . ?
C4 C2 C5 111.0(10) . . ?
C1 C2 C3 110.2(8) . . ?
C4 C2 C3 107.1(8) . . ?
C5 C2 C3 108.4(8) . . ?
C2 C3 H3A 109.5 . . ?
C2 C3 H3B 109.5 . . ?
H3A C3 H3B 109.5 . . ?
C2 C3 H3C 109.5 . . ?
H3A C3 H3C 109.5 . . ?
H3B C3 H3C 109.5 . . ?
C2 C4 H4A 109.5 . . ?
C2 C4 H4B 109.5 . . ?
H4A C4 H4B 109.5 . . ?
C2 C4 H4C 109.5 . . ?
H4A C4 H4C 109.5 . . ?
H4B C4 H4C 109.5 . . ?
C2 C5 H5A 109.5 . . ?
C2 C5 H5B 109.5 . . ?
H5A C5 H5B 109.5 . . ?
C2 C5 H5C 109.5 . . ?
H5A C5 H5C 109.5 . . ?
H5B C5 H5C 109.5 . . ?
O2 C6 C7 112.9(5) . . ?
O2 C6 H6A 109.0 . . ?
C7 C6 H6A 109.0 . . ?
O2 C6 H6B 109.0 . . ?
C7 C6 H6B 109.0 . . ?
H6A C6 H6B 107.8 . . ?
C8 C7 C9 110.7(9) . . ?
C8 C7 C10 109.8(9) . . ?
C9 C7 C10 110.7(8) . . ?
C8 C7 C6 109.3(7) . . ?
C9 C7 C6 110.2(6) . . ?
C10 C7 C6 106.0(8) . . ?
C7 C8 H8A 109.5 . . ?
C7 C8 H8B 109.5 . . ?
H8A C8 H8B 109.5 . . ?
C7 C8 H8C 109.5 . . ?
H8A C8 H8C 109.5 . . ?
H8B C8 H8C 109.5 . . ?
C7 C9 H9A 109.4 . . ?
C7 C9 H9B 109.5 . . ?
H9A C9 H9B 109.5 . . ?
C7 C9 H9C 109.5 . . ?
H9A C9 H9C 109.5 . . ?
H9B C9 H9C 109.5 . . ?
C7 C10 H10A 109.5 . . ?
C7 C10 H10B 109.5 . . ?
H10A C10 H10B 109.5 . . ?
C7 C10 H10C 109.5 . . ?
H10A C10 H10C 109.5 . . ?
H10B C10 H10C 109.5 . . ?
O3 C11 C12 116.6(6) . . ?
O3 C11 H11A 108.1 . . ?
C12 C11 H11A 108.1 . . ?
O3 C11 H11B 108.2 . . ?
C12 C11 H11B 108.2 . . ?
H11A C11 H11B 107.3 . . ?
C15 C12 C14 111.9(7) . . ?
C15 C12 C13 109.3(7) . . ?
C14 C12 C13 111.0(7) . . ?
C15 C12 C11 111.2(6) . . ?
C14 C12 C11 106.3(7) . . ?
C13 C12 C11 107.1(6) . . ?
C12 C13 H13A 109.5 . . ?
C12 C13 H13B 109.4 . . ?
H13A C13 H13B 109.5 . . ?
C12 C13 H13C 109.5 . . ?
H13A C13 H13C 109.5 . . ?
H13B C13 H13C 109.5 . . ?
C12 C14 H14A 109.5 . . ?
C12 C14 H14B 109.5 . . ?
H14A C14 H14B 109.5 . . ?
C12 C14 H14C 109.5 . . ?
H14A C14 H14C 109.5 . . ?
H14B C14 H14C 109.5 . . ?
C12 C15 H15A 109.5 . . ?
C12 C15 H15B 109.5 . . ?
H15A C15 H15B 109.5 . . ?
C12 C15 H15C 109.5 . . ?
H15A C15 H15C 109.5 . . ?
H15B C15 H15C 109.5 . . ?

loop_
_geom_bond_atom_site_label_1
_geom_bond_atom_site_label_2
_geom_bond_distance
_geom_bond_site_symmetry_2
_geom_bond_publ_flag
Pr1 O1 2.121(4) . ?
Pr1 O3 2.351(4) . ?
Pr1 O2 2.357(4) . ?
Pr1 O2 2.363(4) 3_665 ?
Pr1 O3 2.396(4) 4_645 ?
Pr1 Pr1 3.7812(4) 4_645 ?
Pr1 Pr1 3.7813(5) 3_665 ?
O1 C1 1.411(8) . ?
O2 C6 1.397(7) . ?
O2 Pr1 2.363(4) 4_645 ?
O3 C11 1.398(8) . ?
O3 Pr1 2.396(4) 3_665 ?
C1 C2 1.470(10) . ?
C1 H1A 0.9800 . ?
C1 H1B 0.9800 . ?
C2 C4 1.493(12) . ?
C2 C5 1.515(12) . ?
C2 C3 1.532(12) . ?
C3 H3A 0.9700 . ?
C3 H3B 0.9700 . ?
C3 H3C 0.9700 . ?
C4 H4A 0.9700 . ?
C4 H4B 0.9700 . ?
C4 H4C 0.9700 . ?
C5 H5A 0.9700 . ?
C5 H5B 0.9700 . ?
C5 H5C 0.9700 . ?
C6 C7 1.544(9) . ?
C6 H6A 0.9800 . ?
C6 H6B 0.9800 . ?
C7 C8 1.499(12) . ?
C7 C9 1.498(11) . ?
C7 C10 1.519(12) . ?
C8 H8A 0.9701 . ?
C8 H8B 0.9701 . ?
C8 H8C 0.9701 . ?
C9 H9A 0.9700 . ?
C9 H9B 0.9700 . ?
C9 H9C 0.9700 . ?
C10 H10A 0.9700 . ?
C10 H10B 0.9700 . ?
C10 H10C 0.9700 . ?
C11 C12 1.521(10) . ?
C11 H11A 0.9800 . ?
C11 H11B 0.9800 . ?
C12 C15 1.499(10) . ?
C12 C14 1.502(11) . ?
C12 C13 1.504(10) . ?
C13 H13A 0.9700 . ?
C13 H13B 0.9700 . ?
C13 H13C 0.9700 . ?
C14 H14A 0.9700 . ?
C14 H14B 0.9700 . ?
C14 H14C 0.9700 . ?
C15 H15A 0.9700 . ?
C15 H15B 0.9700 . ?
C15 H15C 0.9700 . ?
